data_7234945
loop_
_publ_author_name
'Liu, Quan'
'Xu, Hong-Juan'
'Yu, Li-Ce'
'Lu, Ming-Jie'
'Shang, Yan-Fang'
'Song, Ying-Lin'
'Zhang, Wen-Hua'
'Lang, Jian-Ping'

_publ_section_title
;
 Isoreticular Tp*--W--Cu--S cluster-based one-dimensional coordination
 polymers with an uncommon [Tp*WS3Cu2] + [Cu] combination and their
 third-order nonlinear optical properties
;
_journal_issue 21
_journal_name_full CrystEngComm
_journal_page_first 3343
_journal_paper_doi 10.1039/C9CE00439D
_journal_volume 21
_journal_year 2019
_chemical_formula_moiety 'C25 H28 B Cu3 N9 S3 W, 1.5(C1.50 H3.50 N0.50 O0.50)'
_chemical_formula_sum 'C28 H35 B Cu3 N10 O S3 W'
_chemical_formula_weight 1009.12
_space_group_crystal_system orthorhombic
_space_group_IT_number 54
_space_group_name_Hall '-P 2a 2ac'
_space_group_name_H-M_alt 'P c c a'
_atom_sites_solution_hydrogens geom
_audit_creation_method SHELXL-2013
_audit_update_record
;
2019-02-19 deposited with the CCDC.	2019-05-06 downloaded from the CCDC.
;
_cell_angle_alpha 90
_cell_angle_beta 90
_cell_angle_gamma 90
_cell_formula_units_Z 8
_cell_length_a 19.161(3)
_cell_length_b 22.823(4)
_cell_length_c 19.486(3)
_cell_measurement_reflns_used 3370
_cell_measurement_temperature 103(2)
_cell_measurement_theta_max 27.11
_cell_measurement_theta_min 2.53
_cell_volume 8521(2)
_computing_cell_refinement 'Bruker D8 Quest'
_computing_data_collection 'Bruker D8 Quest'
_computing_data_reduction 'Bruker D8 Quest'
_computing_molecular_graphics 'SHELXL-2013 (Sheldrick, 2013)'
_computing_publication_material 'publCIF (Westrip, 2010)'
_computing_structure_refinement 'SHELXL-2013 (Sheldrick, 2013)'
_computing_structure_solution 'SHELXL-2013 (Sheldrick, 2013)'
_diffrn_ambient_temperature 103(2)
_diffrn_measured_fraction_theta_full 0.998
_diffrn_measured_fraction_theta_max 0.994
_diffrn_measurement_device_type 'Bruker D8 Quest'
_diffrn_measurement_method 'phi and omega scans'
_diffrn_radiation_type MoK\a
_diffrn_radiation_wavelength 0.71073
_diffrn_reflns_av_R_equivalents 0.1119
_diffrn_reflns_av_unetI/netI 0.1041
_diffrn_reflns_Laue_measured_fraction_full 0.998
_diffrn_reflns_Laue_measured_fraction_max 0.994
_diffrn_reflns_limit_h_max 11
_diffrn_reflns_limit_h_min -24
_diffrn_reflns_limit_k_max 29
_diffrn_reflns_limit_k_min -28
_diffrn_reflns_limit_l_max 25
_diffrn_reflns_limit_l_min -21
_diffrn_reflns_number 40376
_diffrn_reflns_point_group_measured_fraction_full 0.998
_diffrn_reflns_point_group_measured_fraction_max 0.994
_diffrn_reflns_theta_full 25.242
_diffrn_reflns_theta_max 27.501
_diffrn_reflns_theta_min 1.737
_diffrn_standards_decay_% 0
_diffrn_standards_interval_count 0
_diffrn_standards_interval_time 0
_diffrn_standards_number 0
_exptl_absorpt_coefficient_mu 4.348
_exptl_absorpt_correction_T_max 0.805
_exptl_absorpt_correction_T_min 0.599
_exptl_absorpt_correction_type multi-scan
_exptl_absorpt_process_details 'SADABS, Sheldrick, 2008'
_exptl_crystal_colour red
_exptl_crystal_density_diffrn 1.573
_exptl_crystal_description block
_exptl_crystal_F_000 3960
_exptl_crystal_size_max 0.200
_exptl_crystal_size_mid 0.100
_exptl_crystal_size_min 0.050
_refine_diff_density_max 10.477
_refine_diff_density_min -4.344
_refine_diff_density_rms 0.476
_refine_ls_extinction_method none
_refine_ls_goodness_of_fit_ref 1.056
_refine_ls_hydrogen_treatment constr
_refine_ls_matrix_type full
_refine_ls_number_parameters 370
_refine_ls_number_reflns 9749
_refine_ls_number_restraints 15
_refine_ls_restrained_S_all 1.058
_refine_ls_R_factor_all 0.1388
_refine_ls_R_factor_gt 0.0877
_refine_ls_shift/su_max 0.002
_refine_ls_shift/su_mean 0.000
_refine_ls_structure_factor_coef Fsqd
_refine_ls_weighting_details
;
 w=1/[\s^2^(Fo^2^)+(0.1370P)^2^+83.7051P]
 where P=(Fo^2^+2Fc^2^)/3
;
_refine_ls_weighting_scheme calc
_refine_ls_wR_factor_gt 0.2194
_refine_ls_wR_factor_ref 0.2557
_reflns_Friedel_coverage 0.000
_reflns_number_gt 5972
_reflns_number_total 9749
_reflns_threshold_expression 'I > 2\s(I)'
_cod_data_source_file c9ce00439d2.cif
_cod_data_source_block CPX4
_cod_database_code 7234945
_publcif_datablock.id {91ec3bf9-bef2-473a-98ac-e38e7b06959c}

_shelx_space_group_comment
;
The symmetry employed for this shelxl refinement is uniquely defined
by the following loop, which should always be used as a source of
symmetry information in preference to the above space-group names.
They are only intended as comments.
;
_shelx_estimated_absorpt_t_min 0.477
_shelx_estimated_absorpt_t_max 0.812
_shelxl_version_number 2013-2

loop_
_space_group_symop_operation_xyz
'x, y, z'
'-x+1/2, -y, z'
'-x, y, -z+1/2'
'x+1/2, -y, -z+1/2'
'-x, -y, -z'
'x-1/2, y, -z'
'x, -y, z-1/2'
'-x-1/2, y, z-1/2'

loop_
_atom_site_label
_atom_site_type_symbol
_atom_site_fract_x
_atom_site_fract_y
_atom_site_fract_z
_atom_site_U_iso_or_equiv
_atom_site_adp_type
_atom_site_occupancy
_atom_site_site_symmetry_order
_atom_site_calc_flag
_atom_site_refinement_flags_posn
_atom_site_refinement_flags_adp
_atom_site_refinement_flags_occupancy
W1 W 1.19557(2) 0.65580(2) -0.02499(2) 0.00915(16) Uani 1 1 d . . .
Cu1 Cu 1.12109(8) 0.59278(7) 0.06074(7) 0.0136(3) Uani 1 1 d . . .
Cu2 Cu 1.12439(8) 0.71935(8) 0.06233(8) 0.0166(4) Uani 1 1 d . . .
Cu3 Cu 1.0000 0.49210(10) 0.2500 0.0158(5) Uani 1 2 d S T P
Cu4 Cu 1.0000 0.81726(11) 0.2500 0.0278(6) Uani 1 2 d S T P
S1 S 1.23214(16) 0.57971(15) 0.03750(15) 0.0150(7) Uani 1 1 d . . .
S2 S 1.07469(15) 0.65766(15) -0.01067(14) 0.0121(6) Uani 1 1 d . . .
S3 S 1.23546(17) 0.73128(16) 0.03809(15) 0.0169(7) Uani 1 1 d . . .
B1 B 1.2448(7) 0.6597(7) -0.1931(7) 0.014(3) Uani 1 1 d D . .
H1B1 H 1.2607 0.6607 -0.2419 0.017 Uiso 1 1 calc DR U .
N1 N 1.0413(6) 0.5277(5) 0.1711(5) 0.020(3) Uani 1 1 d . . .
N2 N 1.0466(7) 0.7853(5) 0.1713(6) 0.025(2) Uani 1 1 d . . .
N3 N 1.0000 0.4046(7) 0.2500 0.0253(17) Uani 1 2 d S T P
N4 N 1.0000 -0.0953(7) 0.2500 0.0253(17) Uani 1 2 d S T P
N5 N 1.1988(5) 0.6053(5) -0.1797(5) 0.0114(9) Uani 1 1 d . . .
N6 N 1.1762(5) 0.5931(5) -0.1140(5) 0.0114(9) Uani 1 1 d . . .
N7 N 1.3087(5) 0.6552(5) -0.1434(5) 0.0114(9) Uani 1 1 d . . .
N8 N 1.3001(5) 0.6541(5) -0.0746(5) 0.0114(9) Uani 1 1 d . . .
N9 N 1.2047(5) 0.7143(5) -0.1758(5) 0.0114(9) Uani 1 1 d . . .
N10 N 1.1780(5) 0.7233(5) -0.1117(5) 0.0114(9) Uani 1 1 d . . .
C1 C 1.0714(6) 0.5500(5) 0.1276(6) 0.009(2) Uani 1 1 d . . .
C2 C 1.0762(8) 0.7628(6) 0.1281(7) 0.025(2) Uani 1 1 d . . .
C3 C 0.9890(7) 0.3731(6) 0.1917(7) 0.020(3) Uani 1 1 d . . .
H3 H 0.9813 0.3938 0.1500 0.024 Uiso 1 1 calc R U .
C4 C 0.9886(7) 0.3124(6) 0.1900(7) 0.017(3) Uani 1 1 d . . .
H4 H 0.9807 0.2919 0.1483 0.020 Uiso 1 1 calc R U .
C5 C 1.0000 0.2827(9) 0.2500 0.0253(17) Uani 1 2 d S T P
C6 C 1.0000 0.2177(9) 0.2500 0.0253(17) Uani 1 2 d S T P
C7 C 1.0285(8) 0.1859(6) 0.1947(10) 0.034(4) Uani 1 1 d . . .
H7 H 1.0503 0.2064 0.1582 0.041 Uiso 1 1 calc R U .
C8 C 1.0253(9) 0.1253(7) 0.1925(9) 0.035(4) Uani 1 1 d . . .
H8 H 1.0401 0.1046 0.1528 0.042 Uiso 1 1 calc R U .
C9 C 1.0000 0.0947(9) 0.2500 0.0253(17) Uani 1 2 d S T P
C10 C 1.0000 0.0291(9) 0.2500 0.0253(17) Uani 1 2 d S T P
C11 C 1.0014(13) -0.0034(8) 0.1891(12) 0.064(7) Uani 1 1 d . . .
H11 H 1.0015 0.0159 0.1460 0.077 Uiso 1 1 calc R U .
C12 C 1.0028(13) -0.0645(8) 0.1924(12) 0.066(7) Uani 1 1 d . . .
H12 H 1.0060 -0.0854 0.1504 0.080 Uiso 1 1 calc R U .
C13 C 1.1974(8) 0.5638(7) -0.2960(7) 0.027(3) Uani 1 1 d . . .
H13A H 1.1728 0.5321 -0.3196 0.040 Uiso 1 1 calc R U .
H13B H 1.2478 0.5593 -0.3027 0.040 Uiso 1 1 calc R U .
H13C H 1.1824 0.6016 -0.3148 0.040 Uiso 1 1 calc R U .
C14 C 1.1820(7) 0.5618(6) -0.2250(7) 0.019(3) Uani 1 1 d . . .
C15 C 1.1474(6) 0.5201(6) -0.1862(7) 0.017(3) Uani 1 1 d . . .
H15 H 1.1289 0.4841 -0.2025 0.021 Uiso 1 1 calc R U .
C16 C 1.1445(6) 0.5407(5) -0.1179(6) 0.011(2) Uani 1 1 d . . .
C17 C 1.1119(7) 0.5073(6) -0.0608(7) 0.019(3) Uani 1 1 d . . .
H17A H 1.1484 0.4930 -0.0298 0.029 Uiso 1 1 calc R U .
H17B H 1.0859 0.4740 -0.0795 0.029 Uiso 1 1 calc R U .
H17C H 1.0800 0.5329 -0.0355 0.029 Uiso 1 1 calc R U .
C18 C 1.4043(8) 0.6548(8) -0.2329(7) 0.035(4) Uani 1 1 d . . .
H18A H 1.3646 0.6553 -0.2645 0.053 Uiso 1 1 calc R U .
H18B H 1.4330 0.6201 -0.2418 0.053 Uiso 1 1 calc R U .
H18C H 1.4325 0.6902 -0.2397 0.053 Uiso 1 1 calc R U .
C19 C 1.3781(6) 0.6531(6) -0.1601(6) 0.014(2) Uani 1 1 d . . .
C20 C 1.4155(7) 0.6517(6) -0.1000(7) 0.023(3) Uani 1 1 d . . .
H20 H 1.4649 0.6510 -0.0955 0.028 Uiso 1 1 calc R U .
C21 C 1.3661(6) 0.6514(6) -0.0464(7) 0.018(2) Uani 1 1 d . . .
C22 C 1.3804(6) 0.6477(6) 0.0271(6) 0.018(2) Uani 1 1 d . . .
H22A H 1.4202 0.6728 0.0385 0.026 Uiso 1 1 calc R U .
H22B H 1.3912 0.6070 0.0394 0.026 Uiso 1 1 calc R U .
H22C H 1.3392 0.6607 0.0528 0.026 Uiso 1 1 calc R U .
C23 C 1.2123(9) 0.7641(8) -0.2910(7) 0.034(4) Uani 1 1 d . . .
H23A H 1.2632 0.7614 -0.2948 0.051 Uiso 1 1 calc R U .
H23B H 1.1965 0.8013 -0.3108 0.051 Uiso 1 1 calc R U .
H23C H 1.1908 0.7315 -0.3159 0.051 Uiso 1 1 calc R U .
C24 C 1.1916(7) 0.7614(6) -0.2168(6) 0.018(3) Uani 1 1 d . . .
C25 C 1.1550(7) 0.8011(6) -0.1781(7) 0.019(3) Uani 1 1 d . . .
H25 H 1.1387 0.8383 -0.1929 0.023 Uiso 1 1 calc R U .
C26 C 1.1461(6) 0.7773(6) -0.1139(6) 0.013(2) Uani 1 1 d . . .
C27 C 1.1106(7) 0.8066(6) -0.0561(7) 0.022(3) Uani 1 1 d . . .
H27A H 1.0691 0.7841 -0.0431 0.033 Uiso 1 1 calc R U .
H27B H 1.0966 0.8462 -0.0700 0.033 Uiso 1 1 calc R U .
H27C H 1.1425 0.8090 -0.0169 0.033 Uiso 1 1 calc R U .
O1 O 1.1709(19) 0.0526(13) 0.1198(19) 0.100(8) Uani 0.5 1 d D . P
N11 N 1.267(2) 0.0809(16) 0.1743(18) 0.100(8) Uani 0.5 1 d D . P
C28 C 1.306(3) 0.089(2) 0.112(2) 0.100(8) Uani 0.5 1 d D . P
H28A H 1.3544 0.0997 0.1233 0.149 Uiso 0.5 1 calc R U P
H28B H 1.2848 0.1202 0.0846 0.149 Uiso 0.5 1 calc R U P
H28C H 1.3061 0.0524 0.0856 0.149 Uiso 0.5 1 calc R U P
C29 C 1.306(2) 0.086(2) 0.237(2) 0.100(8) Uani 0.5 1 d D . P
H29A H 1.3540 0.0973 0.2272 0.149 Uiso 0.5 1 calc R U P
H29B H 1.3054 0.0483 0.2614 0.149 Uiso 0.5 1 calc R U P
H29C H 1.2841 0.1160 0.2665 0.149 Uiso 0.5 1 calc R U P
C30 C 1.2009(19) 0.066(2) 0.175(2) 0.100(8) Uani 0.5 1 d D . P
H30 H 1.1759 0.0655 0.2173 0.119 Uiso 0.5 1 calc R U P
O2 O 1.1529(13) 0.0694(9) -0.1169(11) 0.042(4) Uani 0.5 1 d D . P
N12 N 1.1286(15) 0.1563(9) -0.0629(13) 0.042(4) Uani 0.5 1 d D . P
C31 C 1.0819(19) 0.1827(14) -0.0144(16) 0.042(4) Uani 0.5 1 d D . P
H31A H 1.0677 0.1534 0.0197 0.064 Uiso 0.5 1 calc R U P
H31B H 1.0405 0.1974 -0.0384 0.064 Uiso 0.5 1 calc R U P
H31C H 1.1055 0.2153 0.0088 0.064 Uiso 0.5 1 calc R U P
C32 C 1.155(2) 0.1945(12) -0.1155(16) 0.042(4) Uani 0.5 1 d D . P
H32A H 1.1895 0.1737 -0.1431 0.064 Uiso 0.5 1 calc R U P
H32B H 1.1762 0.2290 -0.0943 0.064 Uiso 0.5 1 calc R U P
H32C H 1.1160 0.2070 -0.1450 0.064 Uiso 0.5 1 calc R U P
C33 C 1.1402(19) 0.1002(10) -0.0647(14) 0.042(4) Uani 0.5 1 d D . P
H33 H 1.1390 0.0802 -0.0220 0.051 Uiso 0.5 1 calc R U P

loop_
_atom_site_aniso_label
_atom_site_aniso_U_11
_atom_site_aniso_U_22
_atom_site_aniso_U_33
_atom_site_aniso_U_23
_atom_site_aniso_U_13
_atom_site_aniso_U_12
W1 0.0056(2) 0.0173(3) 0.0046(2) -0.0024(2) 0.00074(16) -0.0005(2)
Cu1 0.0118(8) 0.0207(9) 0.0083(7) 0.0016(6) 0.0021(5) 0.0012(6)
Cu2 0.0161(8) 0.0240(9) 0.0097(8) -0.0036(7) 0.0040(6) 0.0020(7)
Cu3 0.0249(13) 0.0082(11) 0.0143(11) 0.000 0.0052(9) 0.000
Cu4 0.0450(17) 0.0098(12) 0.0286(14) 0.000 0.0211(12) 0.000
S1 0.0099(15) 0.0251(18) 0.0099(15) 0.0034(13) -0.0036(11) 0.0030(13)
S2 0.0066(13) 0.0216(16) 0.0082(13) 0.0013(13) 0.0000(10) 0.0006(12)
S3 0.0141(16) 0.0258(19) 0.0107(15) -0.0057(13) -0.0014(11) -0.0040(13)
B1 0.011(6) 0.017(8) 0.015(7) 0.001(6) -0.002(5) 0.001(6)
N1 0.023(6) 0.022(6) 0.017(6) -0.011(5) -0.006(5) 0.004(5)
N2 0.038(6) 0.019(5) 0.019(5) -0.001(4) 0.011(4) -0.005(4)
N3 0.038(5) 0.009(4) 0.029(4) 0.000 0.004(3) 0.000
N4 0.038(5) 0.009(4) 0.029(4) 0.000 0.004(3) 0.000
N5 0.0091(19) 0.018(2) 0.007(2) -0.003(2) 0.0019(15) 0.0031(18)
N6 0.0091(19) 0.018(2) 0.007(2) -0.003(2) 0.0019(15) 0.0031(18)
N7 0.0091(19) 0.018(2) 0.007(2) -0.003(2) 0.0019(15) 0.0031(18)
N8 0.0091(19) 0.018(2) 0.007(2) -0.003(2) 0.0019(15) 0.0031(18)
N9 0.0091(19) 0.018(2) 0.007(2) -0.003(2) 0.0019(15) 0.0031(18)
N10 0.0091(19) 0.018(2) 0.007(2) -0.003(2) 0.0019(15) 0.0031(18)
C1 0.015(6) 0.008(6) 0.005(5) 0.002(4) 0.000(4) 0.002(5)
C2 0.038(6) 0.019(5) 0.019(5) -0.001(4) 0.011(4) -0.005(4)
C3 0.029(8) 0.012(7) 0.017(7) -0.004(6) -0.008(6) 0.007(6)
C4 0.012(6) 0.014(7) 0.025(7) -0.003(6) -0.004(5) 0.000(5)
C5 0.038(5) 0.009(4) 0.029(4) 0.000 0.004(3) 0.000
C6 0.038(5) 0.009(4) 0.029(4) 0.000 0.004(3) 0.000
C7 0.025(8) 0.012(8) 0.065(12) -0.003(8) -0.005(8) -0.002(6)
C8 0.045(10) 0.018(8) 0.042(10) -0.009(7) 0.005(8) 0.003(7)
C9 0.038(5) 0.009(4) 0.029(4) 0.000 0.004(3) 0.000
C10 0.038(5) 0.009(4) 0.029(4) 0.000 0.004(3) 0.000
C11 0.11(2) 0.017(9) 0.067(14) 0.003(10) 0.006(14) -0.002(11)
C12 0.105(19) 0.021(10) 0.073(16) 0.017(10) 0.037(14) 0.006(11)
C13 0.028(8) 0.033(9) 0.019(7) -0.013(6) 0.004(6) -0.015(7)
C14 0.015(7) 0.026(8) 0.014(7) -0.008(6) -0.003(5) 0.000(6)
C15 0.007(6) 0.025(8) 0.020(7) -0.007(6) -0.002(5) -0.003(5)
C16 0.010(6) 0.011(6) 0.010(6) -0.003(5) 0.002(4) 0.000(5)
C17 0.021(7) 0.019(7) 0.018(7) 0.002(6) -0.009(5) -0.004(6)
C18 0.015(7) 0.067(12) 0.023(7) 0.008(8) 0.013(6) 0.004(8)
C19 0.010(6) 0.013(6) 0.020(6) 0.006(6) 0.000(5) 0.000(5)
C20 0.012(6) 0.024(8) 0.034(8) -0.008(7) 0.003(5) -0.005(6)
C21 0.004(4) 0.028(5) 0.021(5) -0.002(4) -0.002(3) -0.004(4)
C22 0.004(4) 0.028(5) 0.021(5) -0.002(4) -0.002(3) -0.004(4)
C23 0.046(10) 0.045(10) 0.012(7) 0.009(7) 0.007(6) 0.022(8)
C24 0.023(7) 0.020(7) 0.010(6) -0.006(5) -0.001(5) -0.003(6)
C25 0.012(6) 0.026(8) 0.019(7) 0.011(6) 0.006(5) 0.009(6)
C26 0.013(6) 0.016(7) 0.009(6) -0.002(5) -0.002(5) -0.002(5)
C27 0.025(8) 0.023(8) 0.018(7) -0.003(6) 0.011(6) 0.009(6)
O1 0.15(2) 0.035(11) 0.12(2) -0.010(13) 0.020(17) 0.033(13)
N11 0.15(2) 0.035(11) 0.12(2) -0.010(13) 0.020(17) 0.033(13)
C28 0.15(2) 0.035(11) 0.12(2) -0.010(13) 0.020(17) 0.033(13)
C29 0.15(2) 0.035(11) 0.12(2) -0.010(13) 0.020(17) 0.033(13)
C30 0.15(2) 0.035(11) 0.12(2) -0.010(13) 0.020(17) 0.033(13)
O2 0.056(9) 0.030(7) 0.041(8) 0.002(7) 0.023(7) 0.010(7)
N12 0.056(9) 0.030(7) 0.041(8) 0.002(7) 0.023(7) 0.010(7)
C31 0.056(9) 0.030(7) 0.041(8) 0.002(7) 0.023(7) 0.010(7)
C32 0.056(9) 0.030(7) 0.041(8) 0.002(7) 0.023(7) 0.010(7)
C33 0.056(9) 0.030(7) 0.041(8) 0.002(7) 0.023(7) 0.010(7)

loop_
_atom_type_symbol
_atom_type_description
_atom_type_scat_dispersion_real
_atom_type_scat_dispersion_imag
_atom_type_scat_source
C C 0.0033 0.0016 'International Tables Vol C Tables 4.2.6.8 and 6.1.1.4'
H H 0.0000 0.0000 'International Tables Vol C Tables 4.2.6.8 and 6.1.1.4'
B B 0.0013 0.0007 'International Tables Vol C Tables 4.2.6.8 and 6.1.1.4'
N N 0.0061 0.0033 'International Tables Vol C Tables 4.2.6.8 and 6.1.1.4'
O O 0.0106 0.0060 'International Tables Vol C Tables 4.2.6.8 and 6.1.1.4'
S S 0.1246 0.1234 'International Tables Vol C Tables 4.2.6.8 and 6.1.1.4'
Cu Cu 0.3201 1.2651 'International Tables Vol C Tables 4.2.6.8 and 6.1.1.4'
W W -0.8490 6.8722 'International Tables Vol C Tables 4.2.6.8 and 6.1.1.4'

loop_
_geom_angle_atom_site_label_1
_geom_angle_atom_site_label_2
_geom_angle_atom_site_label_3
_geom_angle
_geom_angle_site_symmetry_1
_geom_angle_site_symmetry_3
N8 W1 S1 86.6(3) . .
N8 W1 S3 86.8(3) . .
S1 W1 S3 101.00(12) . .
N8 W1 N6 78.8(4) . .
S1 W1 N6 88.7(3) . .
S3 W1 N6 162.2(3) . .
N8 W1 N10 79.9(3) . .
S1 W1 N10 164.3(3) . .
S3 W1 N10 86.5(3) . .
N6 W1 N10 80.7(4) . .
N8 W1 S2 161.1(3) . .
S1 W1 S2 105.09(11) . .
S3 W1 S2 104.95(12) . .
N6 W1 S2 86.6(3) . .
N10 W1 S2 86.0(2) . .
N8 W1 Cu2 139.5(3) . .
S1 W1 Cu2 103.87(9) . .
S3 W1 Cu2 52.98(9) . .
N6 W1 Cu2 139.2(2) . .
N10 W1 Cu2 91.7(2) . .
S2 W1 Cu2 52.79(8) . .
N8 W1 Cu1 139.2(3) . .
S1 W1 Cu1 52.98(9) . .
S3 W1 Cu1 104.86(9) . .
N6 W1 Cu1 93.0(3) . .
N10 W1 Cu1 138.7(2) . .
S2 W1 Cu1 52.73(8) . .
Cu2 W1 Cu1 66.86(5) . .
C1 Cu1 S1 124.2(4) . .
C1 Cu1 S2 125.2(4) . .
S1 Cu1 S2 110.47(13) . .
C1 Cu1 W1 175.8(4) . .
S1 Cu1 W1 54.31(9) . .
S2 Cu1 W1 56.84(8) . .
C1 Cu1 Cu2 121.4(4) . .
S1 Cu1 Cu2 96.70(11) . .
S2 Cu1 Cu2 49.31(9) . .
W1 Cu1 Cu2 56.45(5) . .
C2 Cu2 S3 124.2(5) . .
C2 Cu2 S2 124.5(5) . .
S3 Cu2 S2 110.91(13) . .
C2 Cu2 W1 177.1(5) . .
S3 Cu2 W1 54.87(9) . .
S2 Cu2 W1 56.97(8) . .
C2 Cu2 Cu1 121.9(4) . .
S3 Cu2 Cu1 98.21(11) . .
S2 Cu2 Cu1 49.36(9) . .
W1 Cu2 Cu1 56.69(5) . .
N1 Cu3 N1 129.7(7) 3_755 .
N1 Cu3 N3 115.2(3) 3_755 .
N1 Cu3 N3 115.2(3) . .
N2 Cu4 N2 135.2(7) . 3_755
N2 Cu4 N4 112.4(4) . 1_565
N2 Cu4 N4 112.4(4) 3_755 1_565
Cu1 S1 W1 72.71(10) . .
Cu2 S2 Cu1 81.33(11) . .
Cu2 S2 W1 70.23(9) . .
Cu1 S2 W1 70.43(9) . .
Cu2 S3 W1 72.15(11) . .
N9 B1 N5 109.7(10) . .
N9 B1 N7 108.4(10) . .
N5 B1 N7 106.8(10) . .
N9 B1 H1B1 110.6 . .
N5 B1 H1B1 110.6 . .
N7 B1 H1B1 110.6 . .
C1 N1 Cu3 173.6(11) . .
C2 N2 Cu4 174.5(13) . .
C3 N3 C3 116.3(16) 3_755 .
C3 N3 Cu3 121.9(8) 3_755 .
C3 N3 Cu3 121.9(8) . .
C12 N4 C12 116(2) . 3_755
C12 N4 Cu4 122.1(11) . 1_545
C12 N4 Cu4 122.1(11) 3_755 1_545
C14 N5 N6 112.3(10) . .
C14 N5 B1 127.5(10) . .
N6 N5 B1 119.8(10) . .
C16 N6 N5 105.6(9) . .
C16 N6 W1 132.5(8) . .
N5 N6 W1 121.9(8) . .
N8 N7 C19 110.8(9) . .
N8 N7 B1 121.3(9) . .
C19 N7 B1 127.9(10) . .
N7 N8 C21 106.4(9) . .
N7 N8 W1 122.8(7) . .
C21 N8 W1 130.8(8) . .
C24 N9 N10 110.5(10) . .
C24 N9 B1 128.1(10) . .
N10 N9 B1 121.4(10) . .
N9 N10 C26 105.8(10) . .
N9 N10 W1 120.9(8) . .
C26 N10 W1 133.2(8) . .
N1 C1 Cu1 175.0(11) . .
N2 C2 Cu2 174.4(13) . .
N3 C3 C4 123.2(14) . .
N3 C3 H3 118.4 . .
C4 C3 H3 118.4 . .
C5 C4 C3 118.3(14) . .
C5 C4 H4 120.8 . .
C3 C4 H4 120.8 . .
C4 C5 C4 120.6(18) 3_755 .
C4 C5 C6 119.7(9) 3_755 .
C4 C5 C6 119.7(9) . .
C7 C6 C7 117.9(19) . 3_755
C7 C6 C5 121.0(10) . .
C7 C6 C5 121.0(10) 3_755 .
C8 C7 C6 121.4(17) . .
C8 C7 H7 119.3 . .
C6 C7 H7 119.3 . .
C7 C8 C9 119.1(17) . .
C7 C8 H8 120.5 . .
C9 C8 H8 120.5 . .
C8 C9 C8 120.5(19) . 3_755
C8 C9 C10 119.8(9) . .
C8 C9 C10 119.8(9) 3_755 .
C11 C10 C11 116(2) 3_755 .
C11 C10 C9 122.0(11) 3_755 .
C11 C10 C9 122.0(11) . .
C12 C11 C10 119(2) . .
C12 C11 H11 120.3 . .
C10 C11 H11 120.3 . .
N4 C12 C11 125(2) . .
N4 C12 H12 117.7 . .
C11 C12 H12 117.7 . .
C14 C13 H13A 109.5 . .
C14 C13 H13B 109.5 . .
H13A C13 H13B 109.5 . .
C14 C13 H13C 109.5 . .
H13A C13 H13C 109.5 . .
H13B C13 H13C 109.5 . .
N5 C14 C15 105.0(11) . .
N5 C14 C13 123.9(13) . .
C15 C14 C13 131.1(13) . .
C14 C15 C16 107.8(11) . .
C14 C15 H15 126.1 . .
C16 C15 H15 126.1 . .
N6 C16 C15 109.4(11) . .
N6 C16 C17 127.2(11) . .
C15 C16 C17 123.4(11) . .
C16 C17 H17A 109.5 . .
C16 C17 H17B 109.5 . .
H17A C17 H17B 109.5 . .
C16 C17 H17C 109.5 . .
H17A C17 H17C 109.5 . .
H17B C17 H17C 109.5 . .
C19 C18 H18A 109.5 . .
C19 C18 H18B 109.5 . .
H18A C18 H18B 109.5 . .
C19 C18 H18C 109.5 . .
H18A C18 H18C 109.5 . .
H18B C18 H18C 109.5 . .
N7 C19 C20 107.7(11) . .
N7 C19 C18 123.2(11) . .
C20 C19 C18 129.1(12) . .
C19 C20 C21 106.4(12) . .
C19 C20 H20 126.8 . .
C21 C20 H20 126.8 . .
N8 C21 C20 108.7(11) . .
N8 C21 C22 124.3(11) . .
C20 C21 C22 127.0(11) . .
C21 C22 H22A 109.5 . .
C21 C22 H22B 109.5 . .
H22A C22 H22B 109.5 . .
C21 C22 H22C 109.5 . .
H22A C22 H22C 109.5 . .
H22B C22 H22C 109.5 . .
C24 C23 H23A 109.5 . .
C24 C23 H23B 109.5 . .
H23A C23 H23B 109.5 . .
C24 C23 H23C 109.5 . .
H23A C23 H23C 109.5 . .
H23B C23 H23C 109.5 . .
N9 C24 C25 107.0(11) . .
N9 C24 C23 123.4(12) . .
C25 C24 C23 129.6(13) . .
C24 C25 C26 107.6(12) . .
C24 C25 H25 126.2 . .
C26 C25 H25 126.2 . .
C25 C26 N10 109.2(11) . .
C25 C26 C27 124.9(12) . .
N10 C26 C27 125.9(11) . .
C26 C27 H27A 109.5 . .
C26 C27 H27B 109.5 . .
H27A C27 H27B 109.5 . .
C26 C27 H27C 109.5 . .
H27A C27 H27C 109.5 . .
H27B C27 H27C 109.5 . .
C30 N11 C28 123(3) . .
C30 N11 C29 120(3) . .
C28 N11 C29 116(4) . .
N11 C28 H28A 109.5 . .
N11 C28 H28B 109.5 . .
H28A C28 H28B 109.5 . .
N11 C28 H28C 109.5 . .
H28A C28 H28C 109.5 . .
H28B C28 H28C 109.5 . .
N11 C29 H29A 109.5 . .
N11 C29 H29B 109.5 . .
H29A C29 H29B 109.5 . .
N11 C29 H29C 109.5 . .
H29A C29 H29C 109.5 . .
H29B C29 H29C 109.5 . .
O1 C30 N11 119(3) . .
O1 C30 H30 120.3 . .
N11 C30 H30 120.3 . .
C33 N12 C31 123(2) . .
C33 N12 C32 121(2) . .
C31 N12 C32 116(2) . .
N12 C31 H31A 109.5 . .
N12 C31 H31B 109.5 . .
H31A C31 H31B 109.5 . .
N12 C31 H31C 109.5 . .
H31A C31 H31C 109.5 . .
H31B C31 H31C 109.5 . .
N12 C32 H32A 109.5 . .
N12 C32 H32B 109.5 . .
H32A C32 H32B 109.5 . .
N12 C32 H32C 109.5 . .
H32A C32 H32C 109.5 . .
H32B C32 H32C 109.5 . .
O2 C33 N12 127(2) . .
O2 C33 H33 116.4 . .
N12 C33 H33 116.4 . .

loop_
_geom_bond_atom_site_label_1
_geom_bond_atom_site_label_2
_geom_bond_distance
_geom_bond_site_symmetry_2
W1 N8 2.224(9) .
W1 S1 2.234(3) .
W1 S3 2.250(3) .
W1 N6 2.279(10) .
W1 N10 2.311(10) .
W1 S2 2.333(3) .
W1 Cu2 2.6190(16) .
W1 Cu1 2.6260(16) .
Cu1 C1 1.887(12) .
Cu1 S1 2.196(3) .
Cu1 S2 2.218(3) .
Cu1 Cu2 2.890(2) .
Cu2 C2 1.865(14) .
Cu2 S3 2.197(4) .
Cu2 S2 2.217(3) .
Cu3 N1 1.911(12) 3_755
Cu3 N1 1.911(12) .
Cu3 N3 1.996(17) .
Cu4 N2 1.919(11) .
Cu4 N2 1.919(11) 3_755
Cu4 N4 1.995(17) 1_565
B1 N9 1.503(18) .
B1 N5 1.546(18) .
B1 N7 1.565(16) .
B1 H1B1 1.0000 .
N1 C1 1.143(16) .
N2 C2 1.138(17) .
N3 C3 1.361(15) 3_755
N3 C3 1.361(15) .
N4 C12 1.33(2) .
N4 C12 1.33(2) 3_755
N4 Cu4 1.995(17) 1_545
N5 C14 1.367(16) .
N5 N6 1.380(13) .
N6 C16 1.343(16) .
N7 N8 1.350(13) .
N7 C19 1.371(15) .
N8 C21 1.381(15) .
N9 C24 1.361(17) .
N9 N10 1.365(13) .
N10 C26 1.375(16) .
C3 C4 1.386(18) .
C3 H3 0.9500 .
C4 C5 1.368(16) .
C4 H4 0.9500 .
C5 C4 1.368(16) 3_755
C5 C6 1.48(3) .
C6 C7 1.409(19) .
C6 C7 1.409(19) 3_755
C7 C8 1.39(2) .
C7 H7 0.9500 .
C8 C9 1.406(19) .
C8 H8 0.9500 .
C9 C8 1.406(19) 3_755
C9 C10 1.50(3) .
C10 C11 1.40(2) 3_755
C10 C11 1.40(2) .
C11 C12 1.39(2) .
C11 H11 0.9500 .
C12 H12 0.9500 .
C13 C14 1.415(18) .
C13 H13A 0.9800 .
C13 H13B 0.9800 .
C13 H13C 0.9800 .
C14 C15 1.385(19) .
C15 C16 1.412(16) .
C15 H15 0.9500 .
C16 C17 1.486(17) .
C17 H17A 0.9800 .
C17 H17B 0.9800 .
C17 H17C 0.9800 .
C18 C19 1.505(18) .
C18 H18A 0.9800 .
C18 H18B 0.9800 .
C18 H18C 0.9800 .
C19 C20 1.372(18) .
C20 C21 1.410(18) .
C20 H20 0.9500 .
C21 C22 1.461(17) .
C22 H22A 0.9800 .
C22 H22B 0.9800 .
C22 H22C 0.9800 .
C23 C24 1.501(17) .
C23 H23A 0.9800 .
C23 H23B 0.9800 .
C23 H23C 0.9800 .
C24 C25 1.373(18) .
C25 C26 1.374(17) .
C25 H25 0.9500 .
C26 C27 1.476(16) .
C27 H27A 0.9800 .
C27 H27B 0.9800 .
C27 H27C 0.9800 .
O1 C30 1.264(19) .
N11 C30 1.312(18) .
N11 C28 1.438(19) .
N11 C29 1.441(19) .
C28 H28A 0.9800 .
C28 H28B 0.9800 .
C28 H28C 0.9800 .
C29 H29A 0.9800 .
C29 H29B 0.9800 .
C29 H29C 0.9800 .
C30 H30 0.9500 .
O2 C33 1.260(17) .
N12 C33 1.301(17) .
N12 C31 1.435(17) .
N12 C32 1.435(18) .
C31 H31A 0.9800 .
C31 H31B 0.9800 .
C31 H31C 0.9800 .
C32 H32A 0.9800 .
C32 H32B 0.9800 .
C32 H32C 0.9800 .
C33 H33 0.9500 .
